data_7102562
loop_
_publ_author_name
'Tamm, Matthias'
'Randoll, S\"oren'
'Bannenberg, Thomas'
'Herdtweck, Eberhardt'

_publ_section_title
;
 Titanium complexes with imidazolin-2-iminato ligands.
;
_journal_issue 7
_journal_name_full 'Chemical communications (Cambridge, England)'
_journal_page_first 876
_journal_page_last 877
_journal_paper_doi 10.1039/b401041h
_journal_year 2004
_chemical_formula_moiety 'C16 H25 Cl2 N3 Ti'
_chemical_formula_sum 'C16 H25 Cl2 N3 Ti'
_chemical_formula_weight 378.16
_chemical_name_systematic
;
?
;
_space_group_IT_number 62
_symmetry_cell_setting orthorhombic
_symmetry_space_group_name_Hall '-P 2ac 2n'
_symmetry_space_group_name_H-M 'P n m a'
_atom_sites_solution_hydrogens difmap
_atom_sites_solution_primary direct
_atom_sites_solution_secondary difmap
_audit_creation_date 13-Jan-04
_audit_creation_method 'PLATON <TABLE ACC> option'
_audit_update_record
;
13-Jan-04 Updated by the Author E.H.
Textwriting by E.H.
Checkcif    OK
14-Jan-04 Updated by the Author E.H.
20-Jan-04 Updated by the Author E.H.
;
_cell_angle_alpha 90
_cell_angle_beta 90
_cell_angle_gamma 90
_cell_formula_units_Z 4
_cell_length_a 12.8780(2)
_cell_length_b 17.5935(2)
_cell_length_c 8.5676(1)
_cell_measurement_reflns_used 2077
_cell_measurement_temperature 173(1)
_cell_measurement_theta_max 25.36
_cell_measurement_theta_min 2.64
_cell_volume 1941.15(4)
_computing_cell_refinement 'DENZO (Nonius, 2001b)'
_computing_data_collection 'Kappa-CCD Control Software (Nonius, 2001a)'
_computing_data_reduction 'DENZO (Nonius, 2001b)'
_computing_molecular_graphics 'PLATON (Spek, 2001)'
_computing_publication_material 'PLATON (Spek, 2001)'
_computing_structure_refinement 'SHELXL97 (Sheldrick, 1998)'
_computing_structure_solution 'SIR92 (Altomare, 1994)'
_diffrn_ambient_temperature 173(1)
_diffrn_detector ' CCD plate '
_diffrn_detector_area_resol_mean 18
_diffrn_measured_fraction_theta_full 0.999
_diffrn_measured_fraction_theta_max 0.999
_diffrn_measurement_device ' \k-geometry diffractometer '
_diffrn_measurement_device_type ' Nonius \k-CCD diffractometer'
_diffrn_measurement_method ' phi- and omega-rotation '
_diffrn_radiation_monochromator graphite
_diffrn_radiation_source 'NONIUS FR 591 rotating anode'
_diffrn_radiation_type 'Mo K\a'
_diffrn_radiation_wavelength 0.71073
_diffrn_reflns_av_R_equivalents 0.050
_diffrn_reflns_av_sigmaI/netI 0.0190
_diffrn_reflns_limit_h_max 15
_diffrn_reflns_limit_h_min -15
_diffrn_reflns_limit_k_max 21
_diffrn_reflns_limit_k_min -21
_diffrn_reflns_limit_l_max 10
_diffrn_reflns_limit_l_min -10
_diffrn_reflns_number 40109
_diffrn_reflns_theta_full 25.36
_diffrn_reflns_theta_max 25.36
_diffrn_reflns_theta_min 2.64
_diffrn_standards_decay_% 0
_exptl_absorpt_coefficient_mu 0.716
_exptl_absorpt_correction_T_max 0.945
_exptl_absorpt_correction_T_min 0.870
_exptl_absorpt_correction_type multi-scan
_exptl_absorpt_process_details '(applied during the scaling procedure; Nonius, 2001b)'
_exptl_crystal_colour red
_exptl_crystal_density_diffrn 1.294
_exptl_crystal_density_meas ?
_exptl_crystal_density_method none
_exptl_crystal_description fragment
_exptl_crystal_F_000 792
_exptl_crystal_size_max 0.20
_exptl_crystal_size_mid 0.13
_exptl_crystal_size_min 0.08
_refine_diff_density_max 0.450
_refine_diff_density_min -0.278
_refine_diff_density_rms 0.053
_refine_ls_goodness_of_fit_ref 1.212
_refine_ls_hydrogen_treatment refall
_refine_ls_matrix_type full
_refine_ls_number_parameters 157
_refine_ls_number_reflns 1848
_refine_ls_number_restraints 0
_refine_ls_restrained_S_all 1.212
_refine_ls_R_factor_all 0.0403
_refine_ls_R_factor_gt 0.0347
_refine_ls_shift/su_max 0.000
_refine_ls_shift/su_mean 0.000
_refine_ls_structure_factor_coef Fsqd
_refine_ls_weighting_details 'w=1/[\s^2^(Fo^2^)+(Fo^2^)+(0.0303P)^2^+1.9495P] where P=(Fo^2^+2Fc^2^)/3'
_refine_ls_weighting_scheme sigma
_refine_ls_wR_factor_gt 0.0877
_refine_ls_wR_factor_ref 0.0901
_reflns_number_gt 1665
_reflns_number_total 1848
_reflns_threshold_expression I>2\s(I)
_cod_data_source_file b401041h.txt
_cod_data_source_block RANF-4332-173
_cod_depositor_comments
;
The following automatic conversions were performed:
'_symmetry_cell_setting' value 'Orthorhombic' changed to 'orthorhombic'
according to '/home/saulius/struct/CIF-dictionaries/cif_core.dic'
dictionary named 'cif_core.dic' version 2.4.1 from 2010-06-29.

Automatic conversion script
Id: cif_fix_enum 1527 2010-12-29 10:47:43Z saulius 

The following automatic conversions were performed:

'_exptl_crystal_density_meas' value 'none' was changed to '?' - the
value is perceived as not measured.

Automatic conversion script
Id: cif_fix_values 3008 2015-01-20 13:52:24Z robertas 
;
_cod_database_code 7102562

loop_
_symmetry_equiv_pos_as_xyz
x,y,z
1/2-x,-y,1/2+z
1/2+x,1/2-y,1/2-z
-x,1/2+y,-z
-x,-y,-z
1/2+x,y,1/2-z
1/2-x,1/2+y,1/2+z
x,1/2-y,z

loop_
_atom_site_aniso_label
_atom_site_aniso_U_11
_atom_site_aniso_U_22
_atom_site_aniso_U_33
_atom_site_aniso_U_23
_atom_site_aniso_U_13
_atom_site_aniso_U_12
Ti 0.0175(3) 0.0325(3) 0.0175(3) 0.0000 0.0015(2) 0.0000
Cl 0.0284(3) 0.0336(3) 0.0365(3) -0.0056(3) 0.0023(2) 0.0073(2)
N1 0.0216(13) 0.0225(13) 0.0220(13) 0.0000 0.0035(11) 0.0000
N2 0.0261(10) 0.0204(9) 0.0256(10) -0.0010(8) 0.0073(8) -0.0013(8)
C1 0.0220(15) 0.0222(15) 0.0186(15) 0.0000 0.0011(12) 0.0000
C2 0.0296(12) 0.0292(12) 0.0292(12) 0.0021(10) 0.0109(10) -0.0024(10)
C3 0.0323(13) 0.0176(11) 0.0355(13) -0.0016(10) 0.0077(10) -0.0004(10)
C4 0.062(2) 0.0218(15) 0.078(3) 0.0008(15) 0.034(2) -0.0046(14)
C5 0.0462(16) 0.0301(15) 0.0362(15) 0.0006(12) -0.0028(13) 0.0082(13)
C6 0.0422(16) 0.0302(15) 0.0435(16) -0.0125(12) -0.0030(13) -0.0041(12)
C7 0.033(2) 0.126(5) 0.031(2) 0.0000 -0.0088(18) 0.0000
C8 0.082(3) 0.077(3) 0.0285(15) -0.0069(16) -0.0198(17) -0.026(2)
C9 0.0557(19) 0.107(3) 0.0212(13) -0.0197(15) -0.0048(13) 0.0243(18)

loop_
_atom_site_label
_atom_site_type_symbol
_atom_site_thermal_displace_type
_atom_site_fract_x
_atom_site_fract_y
_atom_site_fract_z
_atom_site_occupancy
_atom_site_U_iso_or_equiv
Ti Ti Uani 0.53120(4) 0.25000 -0.17713(6) 1.000 0.0225(2)
Cl Cl Uani 0.64044(4) 0.14721(3) -0.13078(7) 1.000 0.0328(2)
N1 N Uani 0.44773(19) 0.25000 -0.0137(3) 1.000 0.0220(8)
N2 N Uani 0.32700(14) 0.18761(10) 0.1607(2) 1.000 0.0240(6)
C1 C Uani 0.3723(2) 0.25000 0.0927(3) 1.000 0.0209(9)
C2 C Uani 0.25495(18) 0.21216(14) 0.2691(3) 1.000 0.0293(7)
C3 C Uani 0.35598(18) 0.10603(13) 0.1363(3) 1.000 0.0285(7)
C4 C Uani 0.2832(3) 0.05691(17) 0.2335(5) 1.000 0.0539(13)
C5 C Uani 0.4669(2) 0.09464(16) 0.1924(3) 1.000 0.0375(9)
C6 C Uani 0.3449(2) 0.08519(16) -0.0351(3) 1.000 0.0386(9)
C7 C Uani 0.3905(4) 0.25000 -0.3495(5) 1.000 0.0633(19)
C8 C Uani 0.4470(3) 0.1871(2) -0.3831(4) 1.000 0.0625(15)
C9 C Uani 0.5414(3) 0.2110(2) -0.4468(3) 1.000 0.0613(13)
H21 H Uiso 0.216(2) 0.1799(15) 0.327(3) 1.000 0.032(7)
H41 H Uiso 0.293(3) 0.0694(19) 0.348(4) 1.000 0.061(10)
H42 H Uiso 0.212(3) 0.0619(18) 0.200(4) 1.000 0.057(10)
H43 H Uiso 0.301(2) 0.009(2) 0.218(4) 1.000 0.053(9)
H51 H Uiso 0.471(2) 0.1063(18) 0.301(4) 1.000 0.054(9)
H52 H Uiso 0.488(2) 0.0438(19) 0.184(3) 1.000 0.053(9)
H53 H Uiso 0.515(2) 0.1280(18) 0.134(3) 1.000 0.045(8)
H61 H Uiso 0.393(2) 0.1105(17) -0.100(3) 1.000 0.043(8)
H62 H Uiso 0.355(2) 0.0309(18) -0.047(4) 1.000 0.050(8)
H63 H Uiso 0.276(3) 0.0975(19) -0.071(4) 1.000 0.067(10)
H71 H Uiso 0.309(5) 0.25000 -0.305(7) 1.000 0.10(2)
H81 H Uiso 0.431(3) 0.133(2) -0.367(4) 1.000 0.080(12)
H91 H Uiso 0.594(3) 0.181(2) -0.470(5) 1.000 0.088(13)

loop_
_atom_type_symbol
_atom_type_description
_atom_type_scat_dispersion_real
_atom_type_scat_dispersion_imag
_atom_type_scat_source
Ti Ti 0.2776 0.4457 'International Tables Vol C Tables 4.2.6.8 and 6.1.1.4'
N N 0.0061 0.0033 'International Tables Vol C Tables 4.2.6.8 and 6.1.1.4'
Cl Cl 0.1484 0.1585 'International Tables Vol C Tables 4.2.6.8 and 6.1.1.4'
H H 0.0000 0.0000 'International Tables Vol C Tables 4.2.6.8 and 6.1.1.4'
C C 0.0033 0.0016 'International Tables Vol C Tables 4.2.6.8 and 6.1.1.4'

loop_
_geom_angle_atom_site_label_1
_geom_angle_atom_site_label_2
_geom_angle_atom_site_label_3
_geom_angle
_geom_angle_site_symmetry_1
_geom_angle_site_symmetry_3
_geom_angle_publ_flag
Cl Ti N1 103.47(5) . . yes
Cl Ti C7 125.23(4) . . yes
Cl Ti C8 92.36(9) . . yes
Cl Ti C9 84.81(9) . . yes
Cl Ti Cl 102.10(3) . 8_555 yes
Cl Ti C8 140.73(9) . 8_555 yes
Cl Ti C9 110.59(9) . 8_555 yes
N1 Ti C7 91.67(14) . . yes
N1 Ti C8 108.35(12) . . yes
N1 Ti C9 142.41(12) . . yes
Cl Ti N1 103.47(5) 8_555 . yes
N1 Ti C8 108.35(12) . 8_555 yes
N1 Ti C9 142.41(12) . 8_555 yes
C7 Ti C8 33.62(11) . . yes
C7 Ti C9 55.77(14) . . yes
Cl Ti C7 125.23(4) 8_555 . yes
C7 Ti C8 33.62(11) . 8_555 yes
C7 Ti C9 55.77(14) . 8_555 yes
C8 Ti C9 34.09(13) . . yes
Cl Ti C8 140.73(9) 8_555 . yes
C8 Ti C8 56.23(12) . 8_555 yes
C8 Ti C9 55.93(12) . 8_555 yes
Cl Ti C9 110.59(9) 8_555 . yes
C8 Ti C9 55.93(12) 8_555 . yes
C9 Ti C9 33.03(12) . 8_555 yes
Cl Ti C8 92.36(9) 8_555 8_555 yes
Cl Ti C9 84.81(9) 8_555 8_555 yes
C8 Ti C9 34.09(13) 8_555 8_555 yes
Ti N1 C1 170.7(2) . . yes
C1 N2 C2 108.70(18) . . yes
C1 N2 C3 126.95(18) . . yes
C2 N2 C3 124.10(19) . . yes
N1 C1 N2 126.89(11) . . yes
N1 C1 N2 126.89(11) . 8_555 yes
N2 C1 N2 106.2(2) . 8_555 yes
N2 C2 C2 108.2(2) . 8_555 yes
N2 C3 C4 108.3(2) . . yes
N2 C3 C5 108.44(19) . . yes
N2 C3 C6 110.0(2) . . yes
C4 C3 C5 109.3(2) . . no
C4 C3 C6 109.5(2) . . no
C5 C3 C6 111.2(2) . . no
Ti C7 C8 73.6(3) . . yes
Ti C7 C8 73.6(3) . 8_555 yes
C8 C7 C8 109.5(4) . 8_555 no
Ti C8 C7 72.8(2) . . yes
Ti C8 C9 75.52(19) . . yes
C7 C8 C9 107.7(3) . . no
Ti C9 C8 70.39(18) . . yes
Ti C9 C9 73.48(16) . 8_555 yes
C8 C9 C9 107.5(3) . 8_555 no
N2 C2 H21 123.0(17) . . no
C2 C2 H21 128.8(17) 8_555 . no
C3 C4 H41 109(2) . . no
C3 C4 H42 112(2) . . no
C3 C4 H43 107(2) . . no
H41 C4 H42 113(3) . . no
H41 C4 H43 109(3) . . no
H42 C4 H43 107(3) . . no
C3 C5 H51 109.4(16) . . no
C3 C5 H52 111.9(16) . . no
C3 C5 H53 110.5(15) . . no
H51 C5 H52 105(2) . . no
H51 C5 H53 109(2) . . no
H52 C5 H53 110(2) . . no
C3 C6 H61 113.2(16) . . no
C3 C6 H62 109(2) . . no
C3 C6 H63 110(2) . . no
H61 C6 H62 108(2) . . no
H61 C6 H63 108(3) . . no
H62 C6 H63 108(3) . . no
Ti C7 H71 121(3) . . no
C8 C7 H71 125.2(2) . . no
C8 C7 H71 125.2(2) 8_555 . no
Ti C8 H81 117(2) . . no
C7 C8 H81 130(2) . . no
C9 C8 H81 122(2) . . no
Ti C9 H91 115(3) . . no
C8 C9 H91 125(2) . . no
C9 C9 H91 127(2) 8_555 . no

loop_
_geom_bond_atom_site_label_1
_geom_bond_atom_site_label_2
_geom_bond_distance
_geom_bond_site_symmetry_2
_geom_bond_publ_flag
Ti Cl 2.3253(6) . yes
Ti N1 1.765(3) . yes
Ti C7 2.338(5) . yes
Ti C8 2.348(4) . yes
Ti C9 2.414(3) . yes
N1 C1 1.332(4) . yes
N2 C1 1.373(2) . yes
N2 C2 1.382(3) . yes
N2 C3 1.498(3) . yes
C2 C2 1.331(3) 8_555 no
C3 C4 1.523(4) . no
C3 C5 1.520(3) . no
C3 C6 1.520(4) . no
C7 C8 1.355(5) . no
C8 C9 1.397(5) . no
C9 C9 1.372(5) 8_555 no
C2 H21 0.91(3) . no
C4 H41 1.01(3) . no
C4 H42 0.96(4) . no
C4 H43 0.88(3) . no
C5 H51 0.95(3) . no
C5 H52 0.94(3) . no
C5 H53 0.99(3) . no
C6 H61 0.94(3) . no
C6 H62 0.97(3) . no
C6 H63 0.96(4) . no
C7 H71 1.12(6) . no
C8 H81 0.98(4) . no
C9 H91 0.88(4) . no
